data_8101871
loop_
_publ_author_name
'Liang, H.-D.'
'Yang, J.-G.'
'Yan, H.'
'Pan, F.-Y.'

_publ_section_title
;
Crystal structure of 2'-(3-benzoxy-4-fluorobenzylidene)-2-
hydroxybenzoylhydrazide, C~20~H~15~FN~2~O~3~
;
_journal_issue 4
_journal_name_full 'Zeitschrift f\"ur Kristallographie - New Crystal Structures'
_journal_page_first 585
_journal_page_last 586
_journal_volume 220
_journal_year 2005
_chemical_absolute_configuration unk
_chemical_formula_moiety 'C20 H15 F N2 O3'
_chemical_formula_sum 'C20 H15 F N2 O3'
_chemical_formula_weight 350.34
_chemical_name_systematic
; 
2'-(3-benzoxy-4-fluorobenzylidene)-2-hydroxybenzoylhydrazide 
;
_space_group_IT_number 33
_symmetry_cell_setting orthorhombic
_symmetry_space_group_name_Hall 'P 2c -2n'
_symmetry_space_group_name_H-M 'P n a 21'
_atom_sites_solution_hydrogens geom
_atom_sites_solution_primary direct
_atom_sites_solution_secondary difmap
_audit_creation_method SHELXL-97
_cell_angle_alpha 90.00
_cell_angle_beta 90.00
_cell_angle_gamma 90.00
_cell_formula_units_Z 4
_cell_length_a 25.765(4)
_cell_length_b 11.1850(16)
_cell_length_c 5.9115(8)
_cell_measurement_reflns_used 1132
_cell_measurement_temperature 293(2)
_cell_measurement_theta_max 38.486
_cell_measurement_theta_min 4.823
_cell_volume 1703.6(4)
_computing_cell_refinement 'Bruker SMART'
_computing_data_collection 'Bruker SMART'
_computing_data_reduction 'Bruker SHELXTL'
_computing_molecular_graphics 'Bruker SHELXTL'
_computing_publication_material 'Bruker SHELXTL'
_computing_structure_refinement 'SHELXL-97 (Sheldrick, 1997)'
_computing_structure_solution 'SHELXS-97 (Sheldrick, 1990)'
_diffrn_ambient_temperature 293(2)
_diffrn_measured_fraction_theta_full 0.998
_diffrn_measured_fraction_theta_max 0.998
_diffrn_measurement_device_type 'Bruker SMART CCD'
_diffrn_measurement_method 'phi and omega scans'
_diffrn_radiation_monochromator graphite
_diffrn_radiation_source 'fine-focus sealed tube'
_diffrn_radiation_type MoK\a
_diffrn_radiation_wavelength 0.71073
_diffrn_reflns_av_R_equivalents 0.1253
_diffrn_reflns_av_sigmaI/netI 0.1368
_diffrn_reflns_limit_h_max 32
_diffrn_reflns_limit_h_min -29
_diffrn_reflns_limit_k_max 14
_diffrn_reflns_limit_k_min -11
_diffrn_reflns_limit_l_max 7
_diffrn_reflns_limit_l_min -7
_diffrn_reflns_number 9691
_diffrn_reflns_theta_full 27.00
_diffrn_reflns_theta_max 27.00
_diffrn_reflns_theta_min 1.58
_diffrn_standards_decay_% 0
_diffrn_standards_interval_count 0
_diffrn_standards_interval_time 0
_diffrn_standards_number 0
_exptl_absorpt_coefficient_mu 0.100
_exptl_absorpt_correction_T_max 0.9914
_exptl_absorpt_correction_T_min 0.9500
_exptl_absorpt_correction_type empirical
_exptl_absorpt_process_details '(SADABS; Bruker, 2002)'
_exptl_crystal_colour yellow
_exptl_crystal_density_diffrn 1.366
_exptl_crystal_density_method 'not measured'
_exptl_crystal_description block
_exptl_crystal_F_000 728
_exptl_crystal_size_max 0.516
_exptl_crystal_size_mid 0.478
_exptl_crystal_size_min 0.086
_refine_diff_density_max 0.181
_refine_diff_density_min -0.145
_refine_diff_density_rms 0.040
_refine_ls_abs_structure_details 'Flack H D (1983), Acta Cryst. A39, 876-881'
_refine_ls_abs_structure_Flack -1.3(15)
_refine_ls_extinction_coef 0.0039(10)
_refine_ls_extinction_expression Fc^*^=kFc[1+0.001xFc^2^\l^3^/sin(2\q)]^-1/4^
_refine_ls_extinction_method SHELXL
_refine_ls_goodness_of_fit_ref 0.759
_refine_ls_hydrogen_treatment mixed
_refine_ls_matrix_type full
_refine_ls_number_parameters 244
_refine_ls_number_reflns 3677
_refine_ls_number_restraints 2
_refine_ls_restrained_S_all 0.759
_refine_ls_R_factor_all 0.1095
_refine_ls_R_factor_gt 0.0518
_refine_ls_shift/su_max 0.000
_refine_ls_shift/su_mean 0.000
_refine_ls_structure_factor_coef Fsqd
_refine_ls_weighting_details 'calc w=1/[\s^2^(Fo^2^)+(0.0405P)^2^] where P=(Fo^2^+2Fc^2^)/3'
_refine_ls_weighting_scheme calc
_refine_ls_wR_factor_gt 0.1113
_refine_ls_wR_factor_ref 0.1254
_reflns_number_gt 1773
_reflns_number_total 3677
_reflns_threshold_expression >2sigma(I)
_cod_data_source_file 1267-1651.cff
_cod_data_source_block cd25118
_cod_depositor_comments
;
The following automatic conversions were performed:
'_symmetry_cell_setting' value 'Orthorhombic' changed to 'orthorhombic'
according to '/home/saulius/struct/CIF-dictionaries/cif_core.dic'
dictionary named 'cif_core.dic' version 2.4.1 from 2010-06-29.

Automatic conversion script
Id: cif_fix_enum 1555 2011-01-17 13:19:09Z saulius 
;
_cod_original_sg_symbol_H-M Pna2(1)
_cod_database_code 8101871

loop_
_symmetry_equiv_pos_as_xyz
'x, y, z'
'-x, -y, z+1/2'
'x+1/2, -y+1/2, z'
'-x+1/2, y+1/2, z+1/2'

loop_
_atom_site_label
_atom_site_type_symbol
_atom_site_fract_x
_atom_site_fract_y
_atom_site_fract_z
_atom_site_U_iso_or_equiv
_atom_site_adp_type
_atom_site_occupancy
_atom_site_symmetry_multiplicity
_atom_site_Wyckoff_symbol
_atom_site_calc_flag
_atom_site_refinement_flags
_atom_site_disorder_assembly
_atom_site_disorder_group
O1 O 0.27660(8) -0.12963(19) 0.2417(5) 0.0602(7) Uani 1 4 a d . . .
O2 O 0.26732(10) 0.2310(2) 0.0701(5) 0.0644(8) Uani 1 4 a d D . .
O3 O 0.08704(9) 0.2020(2) 1.2646(5) 0.0645(7) Uani 1 4 a d . . .
N1 N 0.24066(11) 0.0482(3) 0.3211(5) 0.0473(8) Uani 1 4 a d . . .
N2 N 0.21006(10) 0.0020(2) 0.4898(5) 0.0469(7) Uani 1 4 a d . . .
F1 F 0.04272(9) -0.0186(2) 1.2804(5) 0.0980(9) Uani 1 4 a d . . .
C1 C 0.27159(12) -0.0221(3) 0.1965(6) 0.0462(10) Uani 1 4 a d . . .
C2 C 0.29926(11) 0.0333(3) 0.0072(6) 0.0421(9) Uani 1 4 a d . . .
C3 C 0.32954(13) -0.0420(3) -0.1277(6) 0.0524(10) Uani 1 4 a d . . .
H3 H 0.3330 -0.1220 -0.0874 0.063 Uiso 1 4 a calc R . .
C4 C 0.35439(13) -0.0009(3) -0.3184(7) 0.0638(12) Uani 1 4 a d . . .
H4 H 0.3747 -0.0528 -0.4036 0.077 Uiso 1 4 a calc R . .
C5 C 0.34927(13) 0.1163(3) -0.3835(7) 0.0612(10) Uani 1 4 a d . . .
H5 H 0.3647 0.1433 -0.5162 0.073 Uiso 1 4 a calc R . .
C6 C 0.32088(12) 0.1936(3) -0.2496(7) 0.0557(10) Uani 1 4 a d . . .
H6 H 0.3187 0.2739 -0.2892 0.067 Uiso 1 4 a calc R . .
C7 C 0.29592(12) 0.1537(3) -0.0593(6) 0.0441(9) Uani 1 4 a d . . .
C8 C 0.18833(12) 0.0795(3) 0.6146(6) 0.0484(9) Uani 1 4 a d . . .
H8 H 0.1967 0.1595 0.5927 0.058 Uiso 1 4 a calc R . .
C9 C 0.15132(12) 0.0497(3) 0.7890(6) 0.0476(9) Uani 1 4 a d . . .
C10 C 0.13636(12) 0.1379(3) 0.9422(6) 0.0504(9) Uani 1 4 a d . . .
H10 H 0.1509 0.2139 0.9322 0.061 Uiso 1 4 a calc R . .
C11 C 0.10066(13) 0.1140(3) 1.1068(6) 0.0526(9) Uani 1 4 a d . . .
C12 C 0.07906(14) 0.0031(4) 1.1181(7) 0.0634(10) Uani 1 4 a d . . .
C13 C 0.09190(15) -0.0855(3) 0.9682(8) 0.0734(12) Uani 1 4 a d . . .
H13 H 0.0760 -0.1600 0.9764 0.088 Uiso 1 4 a calc R . .
C14 C 0.12852(13) -0.0628(3) 0.8062(7) 0.0625(11) Uani 1 4 a d . . .
H14 H 0.1383 -0.1231 0.7065 0.075 Uiso 1 4 a calc R . .
C15 C 0.03956(13) 0.2597(3) 1.2300(7) 0.0507(9) Uani 1 4 a d . . .
C16 C 0.01013(15) 0.2438(3) 1.0406(7) 0.0633(11) Uani 1 4 a d . . .
H16 H 0.0208 0.1920 0.9265 0.076 Uiso 1 4 a calc R . .
C17 C -0.03585(15) 0.3062(4) 1.0222(8) 0.0712(12) Uani 1 4 a d . . .
H17 H -0.0569 0.2946 0.8962 0.085 Uiso 1 4 a calc R . .
C18 C -0.05100(15) 0.3851(4) 1.1868(8) 0.0665(11) Uani 1 4 a d . . .
H18 H -0.0815 0.4287 1.1699 0.080 Uiso 1 4 a calc R . .
C19 C -0.02171(15) 0.3992(4) 1.3720(8) 0.0655(12) Uani 1 4 a d . . .
H19 H -0.0324 0.4518 1.4846 0.079 Uiso 1 4 a calc R . .
C20 C 0.02457(14) 0.3360(3) 1.3983(7) 0.0608(10) Uani 1 4 a d . . .
H20 H 0.0448 0.3457 1.5274 0.073 Uiso 1 4 a calc R . .
H1 H 0.2400(12) 0.120(3) 0.306(5) 0.044(10) Uiso 1 4 a d . . .
H2 H 0.260(2) 0.287(4) -0.026(9) 0.10(3) Uiso 1 4 a d D . .

loop_
_atom_site_aniso_label
_atom_site_aniso_U_11
_atom_site_aniso_U_22
_atom_site_aniso_U_33
_atom_site_aniso_U_23
_atom_site_aniso_U_13
_atom_site_aniso_U_12
O1 0.0686(15) 0.0296(13) 0.0824(18) 0.0107(12) 0.0090(15) 0.0056(11)
O2 0.0724(17) 0.0353(15) 0.085(2) 0.0196(15) 0.0250(16) 0.0145(13)
O3 0.0558(15) 0.0652(17) 0.0726(18) -0.0183(15) -0.0033(15) 0.0013(14)
N1 0.0495(17) 0.0247(16) 0.068(2) 0.0126(16) 0.0062(16) 0.0017(14)
N2 0.0479(16) 0.0333(16) 0.0594(19) 0.0139(15) 0.0026(15) -0.0022(14)
F1 0.1044(18) 0.0765(16) 0.1132(19) 0.0106(16) 0.0524(18) -0.0110(14)
C1 0.0430(18) 0.0282(18) 0.068(3) 0.0106(18) -0.0092(19) 0.0005(15)
C2 0.0364(17) 0.0295(17) 0.060(2) 0.0043(17) -0.0043(17) -0.0002(14)
C3 0.052(2) 0.033(2) 0.071(3) 0.0006(19) 0.000(2) 0.0017(17)
C4 0.052(2) 0.056(3) 0.083(3) -0.011(2) 0.009(2) 0.001(2)
C5 0.052(2) 0.053(2) 0.078(3) 0.012(2) 0.012(2) -0.0009(19)
C6 0.052(2) 0.039(2) 0.075(3) 0.015(2) 0.004(2) 0.0017(18)
C7 0.0383(18) 0.0324(19) 0.062(2) 0.0125(18) 0.0042(19) 0.0034(15)
C8 0.052(2) 0.0266(18) 0.067(2) 0.0091(18) 0.003(2) -0.0019(16)
C9 0.0441(18) 0.038(2) 0.061(2) 0.0087(19) 0.0061(18) -0.0028(16)
C10 0.048(2) 0.037(2) 0.066(2) 0.006(2) 0.003(2) -0.0068(16)
C11 0.047(2) 0.049(2) 0.062(3) -0.003(2) -0.001(2) 0.0022(18)
C12 0.063(2) 0.055(3) 0.072(3) 0.014(2) 0.019(2) -0.005(2)
C13 0.080(3) 0.038(2) 0.103(4) 0.010(2) 0.030(3) -0.010(2)
C14 0.064(2) 0.038(2) 0.086(3) 0.000(2) 0.016(2) -0.0020(18)
C15 0.047(2) 0.046(2) 0.059(2) -0.003(2) 0.000(2) -0.0099(17)
C16 0.065(2) 0.059(3) 0.066(3) -0.013(2) -0.001(2) 0.003(2)
C17 0.069(3) 0.072(3) 0.073(3) 0.006(3) -0.006(2) 0.001(2)
C18 0.061(3) 0.058(3) 0.080(3) 0.010(2) 0.012(3) 0.003(2)
C19 0.058(3) 0.056(3) 0.082(3) -0.015(2) 0.021(2) -0.006(2)
C20 0.061(2) 0.061(3) 0.060(3) -0.020(2) 0.009(2) -0.014(2)

loop_
_atom_type_symbol
_atom_type_description
_atom_type_scat_dispersion_real
_atom_type_scat_dispersion_imag
_atom_type_scat_source
C C 0.0033 0.0016 'International Tables Vol C Tables 4.2.6.8 and 6.1.1.4'
H H 0.0000 0.0000 'International Tables Vol C Tables 4.2.6.8 and 6.1.1.4'
N N 0.0061 0.0033 'International Tables Vol C Tables 4.2.6.8 and 6.1.1.4'
O O 0.0106 0.0060 'International Tables Vol C Tables 4.2.6.8 and 6.1.1.4'
F F 0.0171 0.0103 'International Tables Vol C Tables 4.2.6.8 and 6.1.1.4'

loop_
_geom_angle_atom_site_label_1
_geom_angle_atom_site_label_2
_geom_angle_atom_site_label_3
_geom_angle
_geom_angle_site_symmetry_1
_geom_angle_site_symmetry_3
_geom_angle_publ_flag
C7 O2 H2 103(4) . . ?
C15 O3 C11 116.5(3) . . ?
C1 N1 N2 121.3(3) . . ?
C1 N1 H1 122(2) . . ?
N2 N1 H1 116(2) . . ?
C8 N2 N1 114.8(3) . . ?
O1 C1 N1 120.9(3) . . ?
O1 C1 C2 121.7(3) . . ?
N1 C1 C2 117.5(3) . . ?
C3 C2 C7 116.9(3) . . ?
C3 C2 C1 116.9(3) . . ?
C7 C2 C1 126.1(3) . . ?
C4 C3 C2 121.7(3) . . ?
C4 C3 H3 119.1 . . ?
C2 C3 H3 119.1 . . ?
C5 C4 C3 120.3(3) . . ?
C5 C4 H4 119.9 . . ?
C3 C4 H4 119.9 . . ?
C4 C5 C6 119.2(4) . . ?
C4 C5 H5 120.4 . . ?
C6 C5 H5 120.4 . . ?
C7 C6 C5 121.0(3) . . ?
C7 C6 H6 119.5 . . ?
C5 C6 H6 119.5 . . ?
O2 C7 C6 120.4(3) . . ?
O2 C7 C2 118.8(3) . . ?
C6 C7 C2 120.8(3) . . ?
N2 C8 C9 123.4(3) . . ?
N2 C8 H8 118.3 . . ?
C9 C8 H8 118.3 . . ?
C14 C9 C10 118.4(3) . . ?
C14 C9 C8 122.6(3) . . ?
C10 C9 C8 118.9(3) . . ?
C11 C10 C9 120.7(3) . . ?
C11 C10 H10 119.6 . . ?
C9 C10 H10 119.6 . . ?
C12 C11 C10 119.3(3) . . ?
C12 C11 O3 120.4(3) . . ?
C10 C11 O3 120.3(3) . . ?
C11 C12 F1 118.6(4) . . ?
C11 C12 C13 121.9(4) . . ?
F1 C12 C13 119.5(4) . . ?
C14 C13 C12 119.0(4) . . ?
C14 C13 H13 120.5 . . ?
C12 C13 H13 120.5 . . ?
C13 C14 C9 120.6(4) . . ?
C13 C14 H14 119.7 . . ?
C9 C14 H14 119.7 . . ?
C16 C15 C20 121.5(3) . . ?
C16 C15 O3 123.1(3) . . ?
C20 C15 O3 115.4(3) . . ?
C15 C16 C17 118.4(4) . . ?
C15 C16 H16 120.8 . . ?
C17 C16 H16 120.8 . . ?
C18 C17 C16 121.0(4) . . ?
C18 C17 H17 119.5 . . ?
C16 C17 H17 119.5 . . ?
C19 C18 C17 119.7(4) . . ?
C19 C18 H18 120.1 . . ?
C17 C18 H18 120.1 . . ?
C18 C19 C20 120.9(4) . . ?
C18 C19 H19 119.5 . . ?
C20 C19 H19 119.5 . . ?
C15 C20 C19 118.5(4) . . ?
C15 C20 H20 120.8 . . ?
C19 C20 H20 120.8 . . ?

loop_
_geom_bond_atom_site_label_1
_geom_bond_atom_site_label_2
_geom_bond_distance
_geom_bond_site_symmetry_2
_geom_bond_publ_flag
O1 C1 1.238(4) . ?
O2 C7 1.370(4) . ?
O2 H2 0.87(2) . ?
O3 C15 1.398(4) . ?
O3 C11 1.401(4) . ?
N1 C1 1.341(4) . ?
N1 N2 1.372(4) . ?
N1 H1 0.81(3) . ?
N2 C8 1.268(4) . ?
F1 C12 1.362(4) . ?
C1 C2 1.464(4) . ?
C2 C3 1.398(4) . ?
C2 C7 1.406(4) . ?
C3 C4 1.376(5) . ?
C3 H3 0.9300 . ?
C4 C5 1.372(5) . ?
C4 H4 0.9300 . ?
C5 C6 1.382(5) . ?
C5 H5 0.9300 . ?
C6 C7 1.370(5) . ?
C6 H6 0.9300 . ?
C8 C9 1.443(5) . ?
C8 H8 0.9300 . ?
C9 C14 1.393(4) . ?
C9 C10 1.393(5) . ?
C10 C11 1.366(5) . ?
C10 H10 0.9300 . ?
C11 C12 1.360(5) . ?
C12 C13 1.371(5) . ?
C13 C14 1.368(5) . ?
C13 H13 0.9300 . ?
C14 H14 0.9300 . ?
C15 C16 1.364(5) . ?
C15 C20 1.366(5) . ?
C16 C17 1.380(5) . ?
C16 H16 0.9300 . ?
C17 C18 1.370(5) . ?
C17 H17 0.9300 . ?
C18 C19 1.339(5) . ?
C18 H18 0.9300 . ?
C19 C20 1.394(5) . ?
C19 H19 0.9300 . ?
C20 H20 0.9300 . ?

loop_
_geom_hbond_atom_site_label_D
_geom_hbond_atom_site_label_H
_geom_hbond_atom_site_label_A
_geom_hbond_distance_DH
_geom_hbond_distance_HA
_geom_hbond_distance_DA
_geom_hbond_angle_DHA
_geom_hbond_site_symmetry_A
N1 H1 O2 0.81(3) 2.00(3) 2.618(4) 134(3) .
O2 H2 O1 0.87(2) 1.90(3) 2.735(3) 159(6) 4_554
O2 H2 N2 0.87(2) 2.53(5) 3.123(3) 126(5) 4_554

loop_
_geom_torsion_atom_site_label_1
_geom_torsion_atom_site_label_2
_geom_torsion_atom_site_label_3
_geom_torsion_atom_site_label_4
_geom_torsion
_geom_torsion_site_symmetry_1
_geom_torsion_site_symmetry_2
_geom_torsion_site_symmetry_3
_geom_torsion_site_symmetry_4
_geom_torsion_publ_flag
C1 N1 N2 C8 170.7(3) . . . . ?
N2 N1 C1 O1 -5.8(5) . . . . ?
N2 N1 C1 C2 174.6(3) . . . . ?
O1 C1 C2 C3 3.2(5) . . . . ?
N1 C1 C2 C3 -177.2(3) . . . . ?
O1 C1 C2 C7 179.4(3) . . . . ?
N1 C1 C2 C7 -1.0(5) . . . . ?
C7 C2 C3 C4 -0.9(5) . . . . ?
C1 C2 C3 C4 175.6(3) . . . . ?
C2 C3 C4 C5 -1.0(5) . . . . ?
C3 C4 C5 C6 3.0(5) . . . . ?
C4 C5 C6 C7 -3.0(5) . . . . ?
C5 C6 C7 O2 -179.1(3) . . . . ?
C5 C6 C7 C2 1.1(5) . . . . ?
C3 C2 C7 O2 -179.0(3) . . . . ?
C1 C2 C7 O2 4.9(5) . . . . ?
C3 C2 C7 C6 0.8(5) . . . . ?
C1 C2 C7 C6 -175.3(3) . . . . ?
N1 N2 C8 C9 174.7(3) . . . . ?
N2 C8 C9 C14 -13.1(5) . . . . ?
N2 C8 C9 C10 169.1(3) . . . . ?
C14 C9 C10 C11 0.8(5) . . . . ?
C8 C9 C10 C11 178.7(3) . . . . ?
C9 C10 C11 C12 -1.0(5) . . . . ?
C9 C10 C11 O3 178.0(3) . . . . ?
C15 O3 C11 C12 -78.3(4) . . . . ?
C15 O3 C11 C10 102.7(4) . . . . ?
C10 C11 C12 F1 -178.7(3) . . . . ?
O3 C11 C12 F1 2.3(5) . . . . ?
C10 C11 C12 C13 -0.3(6) . . . . ?
O3 C11 C12 C13 -179.3(3) . . . . ?
C11 C12 C13 C14 1.8(6) . . . . ?
F1 C12 C13 C14 -179.9(3) . . . . ?
C12 C13 C14 C9 -2.0(6) . . . . ?
C10 C9 C14 C13 0.7(5) . . . . ?
C8 C9 C14 C13 -177.1(3) . . . . ?
C11 O3 C15 C16 -7.8(5) . . . . ?
C11 O3 C15 C20 173.4(3) . . . . ?
C20 C15 C16 C17 -0.5(6) . . . . ?
O3 C15 C16 C17 -179.2(3) . . . . ?
C15 C16 C17 C18 1.9(6) . . . . ?
C16 C17 C18 C19 -2.2(6) . . . . ?
C17 C18 C19 C20 1.1(6) . . . . ?
C16 C15 C20 C19 -0.6(6) . . . . ?
O3 C15 C20 C19 178.2(3) . . . . ?
C18 C19 C20 C15 0.3(5) . . . . ?

loop_
_cod_related_entry_id
_cod_related_entry_database
_cod_related_entry_code
1 ChemSpider 30653888
